data_7111994
loop_
_publ_author_name
'Jamie M. Cameron'
'Jing Gao'
'Laia Vila-Nadal'
'De-Liang Long'
'Leroy Cronin'

_publ_section_title
;
 Formation, self-assembly and transformation of a transient
 selenotungstate building block into clusters, chains and macrocycles
;
_journal_name_full Chem.Commun.
_journal_page_first 2155
_journal_paper_doi 10.1039/c3cc49293a
_journal_volume 50
_journal_year 2014
_chemical_formula_sum 'Cl H100 Mn3 N11 Na4 O122 Se6 W24'
_chemical_formula_weight 7385.29
_chemical_name_systematic
;
 ?
;
_space_group_crystal_system monoclinic
_space_group_IT_number 15
_space_group_name_Hall '-C 2yc'
_space_group_name_H-M_alt 'C 1 2/c 1'
_symmetry_space_group_name_Hall '-C 2yc'
_symmetry_space_group_name_H-M 'C 1 2/c 1'
_atom_sites_solution_primary direct
_atom_sites_solution_secondary 'F map'
_audit_creation_method SHELXL-2013
_cell_angle_alpha 90
_cell_angle_beta 123.828(3)
_cell_angle_gamma 90
_cell_formula_units_Z 4
_cell_length_a 34.2145(6)
_cell_length_b 17.0782(2)
_cell_length_c 25.5489(5)
_cell_measurement_reflns_used 17925
_cell_measurement_temperature 150(2)
_cell_measurement_theta_max 28.8
_cell_measurement_theta_min 2.87
_cell_volume 12401.5(6)
_computing_cell_refinement
;
CrysAlisPro, Oxford Diffraction Ltd.,
Version 1.171.33.55 (release 05-01-2010 CrysAlis171 .NET)
(compiled Jan  5 2010,16:28:46)
;
_computing_data_collection
;
CrysAlisPro, Oxford Diffraction Ltd.,
Version 1.171.33.55 (release 05-01-2010 CrysAlis171 .NET)
(compiled Jan  5 2010,16:28:46)
;
_computing_data_reduction
;
CrysAlisPro, Oxford Diffraction Ltd.,
Version 1.171.33.55 (release 05-01-2010 CrysAlis171 .NET)
(compiled Jan  5 2010,16:28:46)
;
_computing_molecular_graphics Diamond3
_computing_publication_material WinGX
_computing_structure_refinement 'SHELXL-2013 (Sheldrick, 2013)'
_computing_structure_solution 'SHELXS-2013 (Sheldrick, 2013)'
_diffrn_ambient_temperature 150(2)
_diffrn_measured_fraction_theta_full 0.998
_diffrn_measured_fraction_theta_max 0.998
_diffrn_measurement_device_type 'Oxford Gemini A Ultra CCD'
_diffrn_measurement_method '\w & \p scans'
_diffrn_radiation_type MoK\a
_diffrn_radiation_wavelength 0.71073
_diffrn_reflns_av_R_equivalents 0.0476
_diffrn_reflns_av_unetI/netI 0.0481
_diffrn_reflns_Laue_measured_fraction_full 0.998
_diffrn_reflns_Laue_measured_fraction_max 0.998
_diffrn_reflns_limit_h_max 42
_diffrn_reflns_limit_h_min -42
_diffrn_reflns_limit_k_max 21
_diffrn_reflns_limit_k_min -21
_diffrn_reflns_limit_l_max 31
_diffrn_reflns_limit_l_min -31
_diffrn_reflns_number 50642
_diffrn_reflns_point_group_measured_fraction_full 0.998
_diffrn_reflns_point_group_measured_fraction_max 0.998
_diffrn_reflns_theta_full 25.242
_diffrn_reflns_theta_max 26.000
_diffrn_reflns_theta_min 2.967
_diffrn_source 'the Enhance sealed tube'
_exptl_absorpt_coefficient_mu 24.368
_exptl_absorpt_correction_T_max 0.293
_exptl_absorpt_correction_T_min 0.117
_exptl_absorpt_correction_type analytical
_exptl_absorpt_process_details
;
CrysAlisPro, Oxford Diffraction Ltd.,
Version 1.171.34.44 (release 25-10-2010 CrysAlis171 .NET)
(compiled Oct 25 2010,18:11:34)
Analytical numeric absorption correction using a multifaceted crystal
            model based on expressions derived by R.C. Clark & J.S. Reid.
(Clark, R. C. & Reid, J. S. (1995). Acta Cryst. A51, 887-897)
;
_exptl_crystal_colour brown
_exptl_crystal_density_diffrn 3.956
_exptl_crystal_density_method none
_exptl_crystal_description block
_exptl_crystal_F_000 13076
_exptl_crystal_size_max 0.240
_exptl_crystal_size_mid 0.098
_exptl_crystal_size_min 0.092
_refine_diff_density_max 2.41
_refine_diff_density_min -1.38
_refine_diff_density_rms 0.30
_refine_ls_extinction_method none
_refine_ls_goodness_of_fit_ref 1.069
_refine_ls_hydrogen_treatment undef
_refine_ls_matrix_type full
_refine_ls_number_parameters 768
_refine_ls_number_reflns 12184
_refine_ls_number_restraints 0
_refine_ls_restrained_S_all 1.069
_refine_ls_R_factor_all 0.0466
_refine_ls_R_factor_gt 0.0323
_refine_ls_shift/su_max 0.002
_refine_ls_shift/su_mean 0.000
_refine_ls_structure_factor_coef Fsqd
_refine_ls_weighting_details 'w=1/[\s^2^(Fo^2^)+(0.0240P)^2^+95.7936P] where P=(Fo^2^+2Fc^2^)/3'
_refine_ls_weighting_scheme calc
_refine_ls_wR_factor_gt 0.0715
_refine_ls_wR_factor_ref 0.0795
_reflns_Friedel_coverage 0.000
_reflns_number_gt 9734
_reflns_number_total 12184
_reflns_threshold_expression 'I > 2\s(I)'
_cod_data_source_file c3cc49293a.txt
_cod_data_source_block jg3152b
_cod_depositor_comments
;
The following automatic conversions were performed:

'_atom_sites_solution_primary' value 'Direct method' was changed to
'direct'.

Automatic conversion script
Id: cif_fix_values 6452 2018-10-05 10:23:21Z andrius 
;
_cod_original_cell_volume 12401.5(5)
_cod_database_code 7111994
_shelx_space_group_comment
;
The symmetry employed for this shelxl refinement is uniquely defined
by the following loop, which should always be used as a source of
symmetry information in preference to the above space-group names.
They are only intended as comments.
;
_shelx_estimated_absorpt_t_min 0.068
_shelx_estimated_absorpt_t_max 0.213
_shelxl_version_number 2013-4

loop_
_space_group_symop_operation_xyz
'x, y, z'
'-x, y, -z+1/2'
'x+1/2, y+1/2, z'
'-x+1/2, y+1/2, -z+1/2'
'-x, -y, -z'
'x, -y, z-1/2'
'-x+1/2, -y+1/2, -z'
'x+1/2, -y+1/2, z-1/2'

loop_
_atom_site_label
_atom_site_type_symbol
_atom_site_fract_x
_atom_site_fract_y
_atom_site_fract_z
_atom_site_U_iso_or_equiv
_atom_site_adp_type
_atom_site_occupancy
_atom_site_site_symmetry_order
_atom_site_calc_flag
_atom_site_refinement_flags_posn
_atom_site_refinement_flags_adp
_atom_site_refinement_flags_occupancy
_atom_site_disorder_assembly
_atom_site_disorder_group
W1 W 0.66550(2) 0.39037(3) 0.46939(2) 0.01491(10) Uani 1 1 d . . . . .
W2 W 0.75701(2) 0.70352(3) 0.69714(2) 0.01444(10) Uani 1 1 d . . . . .
W3 W 0.63423(2) 0.69831(3) 0.55850(2) 0.01460(10) Uani 1 1 d . . . . .
W4 W 0.79262(2) 0.39028(3) 0.61495(2) 0.01464(10) Uani 1 1 d . . . . .
W5 W 0.54178(2) 0.60300(3) 0.40703(2) 0.01546(10) Uani 1 1 d . . . . .
W6 W 0.86926(2) 0.59999(3) 0.78586(2) 0.01485(10) Uani 1 1 d . . . . .
W7 W 0.70500(2) 0.49430(3) 0.39499(2) 0.01354(10) Uani 1 1 d . . . . .
W8 W 0.82828(2) 0.49517(3) 0.53484(2) 0.01422(10) Uani 1 1 d . . . . .
W9 W 0.62634(2) 0.50030(3) 0.55687(2) 0.01512(10) Uani 1 1 d . . . . .
W10 W 0.90444(2) 0.49658(3) 0.70738(2) 0.01599(10) Uani 1 1 d . . . . .
W11 W 0.75338(2) 0.50442(3) 0.70458(2) 0.01382(10) Uani 1 1 d . . . . .
W12 W 0.57634(2) 0.50200(3) 0.32753(2) 0.01550(10) Uani 1 1 d . . . . .
Se1 Se 0.79571(3) 0.60512(6) 0.61750(4) 0.0118(2) Uani 1 1 d . . . . .
Se2 Se 0.66726(3) 0.60328(6) 0.47107(4) 0.0114(2) Uani 1 1 d . . . . .
Se3 Se 0.95873(3) 0.67094(7) 0.77485(5) 0.0195(2) Uani 1 1 d . . . . .
Mn1 Mn 0.77751(5) 0.67233(10) 0.43966(7) 0.0157(3) Uani 1 1 d . . . . .
Mn2 Mn 0.5000 0.66465(14) 0.2500 0.0143(5) Uani 1 2 d S T P . .
Na1 Na 1.0104(7) 0.6927(14) 0.9971(9) 0.056(5) Uiso 0.3 1 d . . P A 1
Na1' Na 1.0117(10) 0.745(2) 1.0248(14) 0.057(8) Uiso 0.2 1 d . . P B 2
Na2 Na 0.88558(18) 0.5898(4) 0.9460(2) 0.0454(14) Uani 1 1 d . . . . .
Na3 Na 1.0125(5) 0.3519(11) 0.8043(7) 0.052(4) Uiso 0.35 1 d . . P C 1
Cl1 Cl 0.7500 0.7500 0.5000 0.0221(8) Uani 1 2 d S . P . .
O1 O 0.7158(2) 0.5972(5) 0.4012(3) 0.0176(16) Uani 1 1 d . . . . .
O2 O 0.5771(2) 0.5166(5) 0.4770(3) 0.0189(17) Uani 1 1 d . . . . .
O3 O 0.6092(2) 0.4242(5) 0.4062(3) 0.0178(16) Uani 1 1 d . . . . .
O4 O 0.6540(2) 0.2921(5) 0.4692(3) 0.0211(17) Uani 1 1 d . . . . .
O5 O 0.6905(2) 0.5151(4) 0.4716(3) 0.0149(16) Uani 1 1 d . . . . .
O6 O 0.5243(2) 0.6746(4) 0.3482(3) 0.0160(16) Uani 1 1 d . . . . .
O7 O 0.5549(2) 0.5832(5) 0.2755(3) 0.0149(16) Uani 1 1 d . . . . .
O8 O 0.4908(2) 0.5915(5) 0.4065(3) 0.0207(17) Uani 1 1 d . . . . .
O9 O 0.5337(2) 0.5169(5) 0.3528(3) 0.0186(17) Uani 1 1 d . . . . .
O10 O 0.5515(2) 0.4240(5) 0.2764(3) 0.0255(19) Uani 1 1 d . . . . .
O11 O 0.6631(2) 0.5934(5) 0.5340(3) 0.0176(16) Uani 1 1 d . . . . .
O12 O 0.6101(2) 0.5926(4) 0.4099(3) 0.0153(16) Uani 1 1 d . . . . .
O13 O 0.6375(2) 0.5051(4) 0.3435(3) 0.0157(16) Uani 1 1 d . . . . .
O14 O 0.5789(2) 0.6706(5) 0.4757(3) 0.0187(17) Uani 1 1 d . . . . .
O15 O 0.6188(2) 0.5973(5) 0.5845(3) 0.0170(17) Uani 1 1 d . . . . .
O16 O 0.6566(2) 0.4288(4) 0.5325(3) 0.0161(16) Uani 1 1 d . . . . .
O17 O 0.6060(2) 0.7645(5) 0.5769(3) 0.0215(17) Uani 1 1 d . . . . .
O18 O 0.6912(2) 0.6922(5) 0.6402(3) 0.0188(17) Uani 1 1 d . . . . .
O19 O 0.6922(2) 0.5006(4) 0.6419(3) 0.0175(16) Uani 1 1 d . . . . .
O20 O 0.8838(2) 0.5097(5) 0.6236(3) 0.0159(16) Uani 1 1 d . . . . .
O21 O 0.6909(2) 0.3907(4) 0.4205(3) 0.0165(16) Uani 1 1 d . . . . .
O22 O 0.7342(2) 0.3789(5) 0.5462(3) 0.0219(18) Uani 1 1 d . . . . .
O23 O 0.7678(2) 0.4692(5) 0.4638(3) 0.0181(16) Uani 1 1 d . . . . .
O24 O 0.7113(2) 0.4624(5) 0.3364(3) 0.0228(18) Uani 1 1 d . . . . .
O25 O 0.6609(2) 0.7551(5) 0.5278(3) 0.0179(16) Uani 1 1 d . . . . .
O26 O 0.7641(2) 0.7580(4) 0.6442(3) 0.0177(16) Uani 1 1 d . . . . .
O27 O 0.7611(2) 0.5966(4) 0.6457(3) 0.0157(16) Uani 1 1 d . . . . .
O28 O 0.7729(2) 0.4340(5) 0.6649(3) 0.0181(17) Uani 1 1 d . . . . .
O29 O 0.7538(2) 0.4445(5) 0.7597(3) 0.0198(17) Uani 1 1 d . . . . .
O30 O 0.7522(2) 0.6037(5) 0.7356(3) 0.0176(17) Uani 1 1 d . . . . .
O31 O 0.8222(2) 0.3943(4) 0.5711(3) 0.0159(16) Uani 1 1 d . . . . .
O32 O 0.8044(2) 0.2950(5) 0.6423(3) 0.0225(18) Uani 1 1 d . . . . .
O33 O 0.7890(2) 0.5159(4) 0.5831(3) 0.0165(16) Uani 1 1 d . . . . .
O34 O 0.8615(2) 0.4595(5) 0.5084(3) 0.0205(17) Uani 1 1 d . . . . .
O35 O 0.8219(2) 0.5980(5) 0.5194(3) 0.0203(17) Uani 1 1 d . . . . .
O36 O 0.6026(2) 0.4387(5) 0.5850(3) 0.0232(18) Uani 1 1 d . . . . .
O37 O 0.8583(2) 0.4282(4) 0.6889(3) 0.0164(16) Uani 1 1 d . . . . .
O38 O 0.8258(2) 0.5247(5) 0.7643(3) 0.0163(16) Uani 1 1 d . . . . .
O39 O 0.8500(2) 0.5926(5) 0.6848(3) 0.0179(17) Uani 1 1 d . . . . .
O40 O 0.9136(2) 0.5293(5) 0.7857(3) 0.0181(16) Uani 1 1 d . . . . .
O41 O 0.9488(2) 0.7473(5) 0.7284(3) 0.0229(18) Uani 1 1 d . . . . .
O42 O 0.9126(2) 0.6844(4) 0.7836(3) 0.0162(16) Uani 1 1 d . . . . .
O43 O 0.9401(2) 0.5990(5) 0.7190(3) 0.0197(17) Uani 1 1 d . . . . .
O44 O 0.8962(2) 0.6088(5) 0.8659(3) 0.0207(18) Uani 1 1 d . . . . .
O45 O 0.8255(2) 0.6811(4) 0.7540(3) 0.0155(16) Uani 1 1 d . . . . .
O46 O 0.7568(2) 0.7717(5) 0.7472(3) 0.0185(17) Uani 1 1 d . . . . .
O47 O 0.9521(2) 0.4346(5) 0.7362(3) 0.0227(18) Uani 1 1 d . . . . .
O51 O 0.7976(2) 0.6001(5) 0.3869(3) 0.027(2) Uani 1 1 d . . . . .
O52 O 0.8021(2) 0.5946(6) 0.8706(3) 0.030(2) Uani 1 1 d . . . . .
O53 O 0.8933(3) 0.7383(8) 0.9566(5) 0.067(3) Uani 1 1 d . . . . .
O54 O 0.8451(4) 0.9102(7) 0.7850(5) 0.029(3) Uiso 0.7 1 d . . P . .
O55 O 0.8881(3) 0.4485(6) 0.9322(4) 0.040(2) Uani 1 1 d . . . . .
O56 O 0.3479(4) 0.3894(8) 0.2826(5) 0.038(3) Uiso 0.7 1 d . . P . .
O57 O 0.9402(4) 0.7746(7) 0.8964(5) 0.035(3) Uani 0.7 1 d . . P A 1
O58 O 0.9685(5) 0.5928(11) 1.0227(7) 0.052(4) Uiso 0.6 1 d . . P A 1
O59 O 1.0235(4) 0.6103(9) 0.9350(6) 0.034(3) Uiso 0.65 1 d . . P A 1
O59' O 1.0490(7) 0.5915(15) 0.9396(10) 0.026(5) Uiso 0.35 1 d . . P D 2
O60 O 0.9720(10) 0.279(2) 0.8364(14) 0.042(8) Uiso 0.3 1 d . . P C 1
O60' O 0.9527(4) 0.2493(9) 0.8324(6) 0.038(3) Uiso 0.7 1 d . . P E 2
O61 O 1.0916(4) 0.3118(8) 0.8767(6) 0.042(3) Uiso 0.7 1 d . . P . .
O62' O 0.8358(10) 0.324(2) 0.7878(13) 0.040(7) Uiso 0.3 1 d . . P F 2
O62 O 0.8304(5) 0.2721(11) 0.7651(7) 0.044(4) Uiso 0.6 1 d . . P G 1
O63' O 1.0261(14) 0.480(3) 0.8693(19) 0.048(11) Uiso 0.25 1 d . . P H 2
O63 O 1.0299(7) 0.4376(14) 0.8688(9) 0.075(6) Uiso 0.65 1 d . . P C 1
O64 O 1.0000 0.2403(17) 0.7500 0.060(7) Uiso 0.6 2 d S . P . .
O65 O 0.6125(8) 0.3057(16) 0.2898(11) 0.046(7) Uiso 0.4 1 d . . P I 1
O65' O 0.6106(10) 0.286(2) 0.3135(14) 0.040(8) Uiso 0.3 1 d . . P . .
O66 O 0.6954(3) 0.2984(5) 0.6239(4) 0.034(2) Uani 1 1 d . . . . .
O67 O 0.4577(8) 0.6520(17) 0.5666(11) 0.043(6) Uiso 0.4 1 d . . P J 1
O67' O 0.4486(9) 0.6871(19) 0.5759(12) 0.058(8) Uiso 0.4 1 d . . P K 2
N1 N 0.8634(3) 0.8267(7) 0.7091(4) 0.029(2) Uani 1 1 d . . . . .
N2 N 0.4390(4) 0.4540(8) 0.3299(5) 0.036(3) Uani 0.9 1 d . . P . .
N3 N 0.7261(3) 0.1915(6) 0.5628(4) 0.024(2) Uani 1 1 d . . . . .
N4 N 0.9027(7) 0.3873(13) 0.8414(9) 0.043(5) Uiso 0.6 1 d . . P L 1
N4' N 0.9283(9) 0.4049(18) 0.8701(12) 0.036(7) Uiso 0.4 1 d . . P M 2
N5 N 0.5900(3) 0.8123(6) 0.4009(4) 0.030(2) Uani 1 1 d . . . . .
N6 N 0.5095(5) 0.5781(10) 0.5335(6) 0.023(3) Uiso 0.6 1 d . . P . .

loop_
_atom_site_aniso_label
_atom_site_aniso_U_11
_atom_site_aniso_U_22
_atom_site_aniso_U_33
_atom_site_aniso_U_23
_atom_site_aniso_U_13
_atom_site_aniso_U_12
W1 0.01347(19) 0.0141(2) 0.0138(2) 0.00034(18) 0.00554(16) -0.00075(17)
W2 0.01518(19) 0.0150(2) 0.0122(2) 0.00067(18) 0.00696(16) 0.00093(18)
W3 0.01401(19) 0.0175(2) 0.0125(2) -0.00026(18) 0.00747(16) 0.00081(18)
W4 0.01297(18) 0.0146(2) 0.0131(2) 0.00099(18) 0.00524(16) 0.00120(18)
W5 0.01084(18) 0.0211(3) 0.0131(2) 0.00081(19) 0.00580(16) 0.00083(18)
W6 0.01328(18) 0.0180(3) 0.0113(2) 0.00120(18) 0.00567(16) -0.00037(18)
W7 0.01171(18) 0.0156(2) 0.0121(2) -0.00026(18) 0.00589(16) 0.00121(17)
W8 0.01153(18) 0.0182(3) 0.0118(2) -0.00009(18) 0.00582(16) 0.00152(17)
W9 0.01286(18) 0.0186(3) 0.0129(2) 0.00227(19) 0.00658(16) -0.00084(18)
W10 0.01129(18) 0.0203(3) 0.0127(2) 0.00093(19) 0.00442(16) 0.00199(18)
W11 0.01338(19) 0.0155(2) 0.0113(2) 0.00181(18) 0.00612(16) -0.00042(17)
W12 0.01104(18) 0.0193(3) 0.0122(2) -0.00137(19) 0.00403(16) 0.00090(18)
Se1 0.0119(4) 0.0122(6) 0.0098(5) 0.0025(4) 0.0051(4) 0.0004(4)
Se2 0.0099(4) 0.0134(6) 0.0101(5) -0.0004(4) 0.0050(4) 0.0001(4)
Se3 0.0138(5) 0.0280(7) 0.0148(5) -0.0005(5) 0.0067(4) -0.0028(5)
Mn1 0.0151(7) 0.0183(10) 0.0138(8) 0.0012(7) 0.0081(6) 0.0005(7)
Mn2 0.0113(9) 0.0173(13) 0.0140(11) 0.000 0.0068(9) 0.000
Na2 0.052(3) 0.054(4) 0.037(3) 0.008(3) 0.029(3) -0.002(3)
Cl1 0.0245(18) 0.025(2) 0.0215(19) 0.0000(18) 0.0157(16) 0.0013(17)
O1 0.016(3) 0.021(5) 0.012(3) 0.002(3) 0.006(3) 0.001(3)
O2 0.016(3) 0.023(5) 0.019(4) 0.001(3) 0.010(3) -0.001(3)
O3 0.016(3) 0.019(4) 0.012(3) -0.002(3) 0.004(3) -0.002(3)
O4 0.022(4) 0.020(5) 0.015(4) -0.001(3) 0.006(3) 0.000(3)
O5 0.013(3) 0.016(4) 0.013(3) 0.003(3) 0.005(3) 0.001(3)
O6 0.014(3) 0.014(4) 0.015(3) -0.002(3) 0.005(3) 0.000(3)
O7 0.008(3) 0.022(5) 0.008(3) 0.000(3) 0.000(3) 0.006(3)
O8 0.019(3) 0.026(5) 0.022(4) 0.004(4) 0.014(3) 0.000(3)
O9 0.013(3) 0.026(5) 0.018(4) -0.003(3) 0.010(3) -0.003(3)
O10 0.011(3) 0.032(5) 0.027(4) -0.004(4) 0.006(3) -0.001(4)
O11 0.018(3) 0.018(4) 0.019(4) 0.007(3) 0.012(3) 0.002(3)
O12 0.010(3) 0.021(5) 0.016(4) 0.001(3) 0.008(3) 0.000(3)
O13 0.015(3) 0.017(4) 0.010(3) -0.004(3) 0.004(3) -0.002(3)
O14 0.011(3) 0.024(5) 0.022(4) 0.002(4) 0.009(3) 0.002(3)
O15 0.012(3) 0.029(5) 0.012(3) 0.002(3) 0.008(3) 0.003(3)
O16 0.015(3) 0.013(4) 0.023(4) 0.004(3) 0.012(3) 0.003(3)
O17 0.021(4) 0.026(5) 0.019(4) 0.000(4) 0.012(3) 0.003(4)
O18 0.017(3) 0.019(5) 0.014(4) 0.002(3) 0.005(3) 0.002(3)
O19 0.021(4) 0.011(4) 0.014(4) -0.001(3) 0.006(3) -0.001(3)
O20 0.014(3) 0.025(5) 0.012(3) -0.003(3) 0.009(3) 0.001(3)
O21 0.018(3) 0.017(4) 0.011(3) -0.005(3) 0.006(3) -0.003(3)
O22 0.016(3) 0.023(5) 0.020(4) -0.003(4) 0.006(3) -0.003(3)
O23 0.016(3) 0.019(5) 0.018(4) -0.003(3) 0.009(3) 0.001(3)
O24 0.017(3) 0.036(5) 0.015(4) 0.001(4) 0.008(3) 0.005(4)
O25 0.014(3) 0.017(4) 0.014(3) 0.002(3) 0.003(3) 0.006(3)
O26 0.017(3) 0.015(4) 0.020(4) -0.002(3) 0.010(3) -0.002(3)
O27 0.017(3) 0.016(4) 0.016(3) -0.004(3) 0.010(3) -0.002(3)
O28 0.015(3) 0.024(5) 0.014(3) 0.006(3) 0.007(3) 0.002(3)
O29 0.022(4) 0.018(5) 0.021(4) -0.002(3) 0.013(3) -0.003(3)
O30 0.010(3) 0.031(5) 0.010(3) 0.007(3) 0.004(3) 0.005(3)
O31 0.012(3) 0.020(4) 0.014(3) -0.001(3) 0.006(3) 0.001(3)
O32 0.022(4) 0.020(5) 0.022(4) -0.001(4) 0.010(3) 0.003(3)
O33 0.013(3) 0.019(4) 0.014(3) 0.003(3) 0.006(3) 0.005(3)
O34 0.023(4) 0.025(5) 0.018(4) -0.003(4) 0.014(3) 0.003(4)
O35 0.016(3) 0.030(5) 0.012(3) -0.002(3) 0.006(3) -0.002(3)
O36 0.021(4) 0.027(5) 0.022(4) 0.004(4) 0.012(3) 0.002(4)
O37 0.021(3) 0.008(4) 0.019(4) 0.000(3) 0.011(3) -0.001(3)
O38 0.018(3) 0.021(5) 0.010(3) 0.003(3) 0.007(3) -0.001(3)
O39 0.011(3) 0.023(5) 0.017(4) 0.000(3) 0.007(3) -0.001(3)
O40 0.013(3) 0.021(5) 0.017(4) -0.002(3) 0.007(3) -0.003(3)
O41 0.029(4) 0.024(5) 0.020(4) -0.006(4) 0.016(3) -0.013(4)
O42 0.019(3) 0.016(4) 0.015(3) -0.002(3) 0.010(3) -0.004(3)
O43 0.020(3) 0.018(5) 0.025(4) -0.001(4) 0.014(3) -0.002(3)
O44 0.015(3) 0.031(5) 0.014(4) -0.007(4) 0.008(3) -0.004(3)
O45 0.013(3) 0.015(4) 0.013(3) -0.002(3) 0.004(3) -0.005(3)
O46 0.021(3) 0.020(5) 0.014(4) 0.009(3) 0.010(3) 0.006(3)
O47 0.019(3) 0.025(5) 0.022(4) 0.004(4) 0.010(3) 0.003(3)
O51 0.024(4) 0.039(6) 0.016(4) -0.008(4) 0.009(3) 0.009(4)
O52 0.021(4) 0.045(6) 0.022(4) -0.004(4) 0.011(3) -0.003(4)
O53 0.069(7) 0.072(9) 0.070(7) -0.018(7) 0.046(6) 0.002(7)
O55 0.037(5) 0.041(6) 0.048(5) 0.003(5) 0.026(4) -0.005(5)
O57 0.056(7) 0.021(7) 0.038(7) -0.012(6) 0.031(6) -0.019(6)
O66 0.040(5) 0.024(5) 0.033(5) 0.011(4) 0.017(4) 0.008(4)
N1 0.025(5) 0.038(7) 0.027(5) 0.003(5) 0.016(4) 0.009(5)
N2 0.031(6) 0.052(9) 0.022(6) -0.008(6) 0.012(5) -0.021(6)
N3 0.024(5) 0.018(6) 0.024(5) -0.001(4) 0.010(4) 0.001(4)
N5 0.033(5) 0.027(7) 0.022(5) 0.005(5) 0.010(4) -0.007(5)

loop_
_atom_type_symbol
_atom_type_description
_atom_type_scat_dispersion_real
_atom_type_scat_dispersion_imag
_atom_type_scat_source
W W -0.8490 6.8722 'International Tables Vol C Tables 4.2.6.8 and 6.1.1.4'
Se Se -0.0929 2.2259 'International Tables Vol C Tables 4.2.6.8 and 6.1.1.4'
Mn Mn 0.3368 0.7283 'International Tables Vol C Tables 4.2.6.8 and 6.1.1.4'
Na Na 0.0362 0.0249 'International Tables Vol C Tables 4.2.6.8 and 6.1.1.4'
Cl Cl 0.1484 0.1585 'International Tables Vol C Tables 4.2.6.8 and 6.1.1.4'
O O 0.0106 0.0060 'International Tables Vol C Tables 4.2.6.8 and 6.1.1.4'
N N 0.0061 0.0033 'International Tables Vol C Tables 4.2.6.8 and 6.1.1.4'
H H 0.0000 0.0000 'International Tables Vol C Tables 4.2.6.8 and 6.1.1.4'

loop_
_geom_angle_atom_site_label_1
_geom_angle_atom_site_label_2
_geom_angle_atom_site_label_3
_geom_angle
_geom_angle_site_symmetry_1
_geom_angle_site_symmetry_3
O4 W1 O3 100.5(3) . .
O4 W1 O21 101.0(3) . .
O3 W1 O21 93.6(3) . .
O4 W1 O16 101.1(3) . .
O3 W1 O16 93.1(3) . .
O21 W1 O16 155.3(3) . .
O4 W1 O22 92.7(3) . .
O3 W1 O22 166.6(3) . .
O21 W1 O22 86.0(3) . .
O16 W1 O22 82.1(3) . .
O4 W1 O5 171.9(3) . .
O3 W1 O5 85.5(3) . .
O21 W1 O5 73.0(3) . .
O16 W1 O5 83.8(3) . .
O22 W1 O5 81.6(3) . .
O46 W2 O26 105.7(3) . .
O46 W2 O18 98.3(3) . .
O26 W2 O18 94.5(3) . .
O46 W2 O45 94.4(3) . .
O26 W2 O45 93.0(3) . .
O18 W2 O45 162.9(3) . .
O46 W2 O30 99.9(3) . .
O26 W2 O30 154.2(3) . .
O18 W2 O30 84.4(3) . .
O45 W2 O30 82.2(3) . .
O46 W2 O27 169.2(3) . .
O26 W2 O27 84.4(3) . .
O18 W2 O27 84.5(3) . .
O45 W2 O27 81.0(3) . .
O30 W2 O27 69.9(3) . .
O17 W3 O25 105.4(4) . .
O17 W3 O18 97.1(3) . .
O25 W3 O18 92.9(3) . .
O17 W3 O14 95.9(3) . .
O25 W3 O14 94.6(3) . .
O18 W3 O14 162.7(3) . .
O17 W3 O15 100.5(3) . .
O25 W3 O15 154.1(3) . .
O18 W3 O15 83.6(3) . .
O14 W3 O15 82.9(3) . .
O17 W3 O11 169.7(3) . .
O25 W3 O11 84.3(3) . .
O18 W3 O11 85.6(3) . .
O14 W3 O11 79.7(3) . .
O15 W3 O11 69.8(3) . .
O32 W4 O22 100.1(3) . .
O32 W4 O31 101.1(3) . .
O22 W4 O31 95.6(3) . .
O32 W4 O28 101.0(3) . .
O22 W4 O28 94.6(3) . .
O31 W4 O28 153.6(3) . .
O32 W4 O37 92.0(3) . .
O22 W4 O37 167.9(3) . .
O31 W4 O37 82.1(3) . .
O28 W4 O37 82.8(3) . .
O32 W4 O33 170.9(3) . .
O22 W4 O33 86.7(3) . .
O31 W4 O33 72.1(3) . .
O28 W4 O33 84.3(3) . .
O37 W4 O33 81.2(3) . .
O8 W5 O6 102.0(3) . .
O8 W5 O14 103.3(3) . .
O6 W5 O14 95.8(3) . .
O8 W5 O9 99.5(3) . .
O6 W5 O9 94.0(3) . .
O14 W5 O9 152.7(3) . .
O8 W5 O2 91.5(3) . .
O6 W5 O2 166.4(3) . .
O14 W5 O2 82.4(3) . .
O9 W5 O2 82.0(3) . .
O8 W5 O12 169.0(3) . .
O6 W5 O12 86.4(3) . .
O14 W5 O12 82.6(3) . .
O9 W5 O12 72.6(3) . .
O2 W5 O12 80.0(2) . .
O44 W6 O38 103.4(3) . .
O44 W6 O45 102.9(3) . .
O38 W6 O45 94.1(3) . .
O44 W6 O40 98.9(3) . .
O38 W6 O40 93.9(3) . .
O45 W6 O40 154.4(3) . .
O44 W6 O42 93.0(3) . .
O38 W6 O42 163.6(3) . .
O45 W6 O42 83.4(3) . .
O40 W6 O42 82.0(3) . .
O44 W6 O39 167.2(3) . .
O38 W6 O39 86.9(3) . .
O45 W6 O39 83.8(3) . .
O40 W6 O39 72.4(3) . .
O42 W6 O39 76.7(2) . .
O24 W7 O1 105.6(4) . .
O24 W7 O23 96.2(3) . .
O1 W7 O23 93.9(3) . .
O24 W7 O13 96.9(3) . .
O1 W7 O13 94.4(3) . .
O23 W7 O13 162.0(3) . .
O24 W7 O21 99.9(3) . .
O1 W7 O21 154.5(3) . .
O23 W7 O21 81.8(3) . .
O13 W7 O21 83.9(3) . .
O24 W7 O5 169.6(3) . .
O1 W7 O5 84.6(3) . .
O23 W7 O5 85.3(2) . .
O13 W7 O5 79.7(2) . .
O21 W7 O5 70.1(3) . .
O34 W8 O35 106.7(3) . .
O34 W8 O23 98.5(3) . .
O35 W8 O23 94.8(3) . .
O34 W8 O20 94.0(3) . .
O35 W8 O20 92.9(3) . .
O23 W8 O20 162.7(3) . .
O34 W8 O31 97.9(3) . .
O35 W8 O31 155.2(3) . .
O23 W8 O31 84.5(3) . .
O20 W8 O31 82.1(3) . .
O34 W8 O33 166.6(3) . .
O35 W8 O33 86.1(3) . .
O23 W8 O33 84.1(3) . .
O20 W8 O33 81.0(2) . .
O31 W8 O33 69.2(3) . .
O36 W9 O2 101.9(3) . .
O36 W9 O15 100.8(3) . .
O2 W9 O15 93.0(3) . .
O36 W9 O16 102.3(3) . .
O2 W9 O16 93.7(3) . .
O15 W9 O16 154.0(3) . .
O36 W9 O19 93.1(3) . .
O2 W9 O19 164.9(3) . .
O15 W9 O19 84.3(3) . .
O16 W9 O19 82.7(3) . .
O36 W9 O11 170.9(3) . .
O2 W9 O11 84.5(3) . .
O15 W9 O11 72.2(3) . .
O16 W9 O11 83.5(3) . .
O19 W9 O11 80.5(3) . .
O47 W10 O37 101.3(3) . .
O47 W10 O20 103.2(3) . .
O37 W10 O20 93.5(3) . .
O47 W10 O40 99.5(3) . .
O37 W10 O40 94.1(3) . .
O20 W10 O40 154.1(3) . .
O47 W10 O43 96.7(3) . .
O37 W10 O43 162.0(3) . .
O20 W10 O43 83.0(3) . .
O40 W10 O43 82.1(3) . .
O47 W10 O39 169.7(3) . .
O37 W10 O39 85.8(3) . .
O20 W10 O39 83.7(3) . .
O40 W10 O39 72.3(3) . .
O43 W10 O39 76.3(3) . .
O29 W11 O19 100.4(3) . .
O29 W11 O30 100.5(3) . .
O19 W11 O30 97.0(3) . .
O29 W11 O28 102.3(3) . .
O19 W11 O28 94.6(3) . .
O30 W11 O28 152.1(3) . .
O29 W11 O38 92.0(3) . .
O19 W11 O38 167.6(3) . .
O30 W11 O38 80.7(3) . .
O28 W11 O38 82.6(3) . .
O29 W11 O27 170.5(3) . .
O19 W11 O27 86.7(3) . .
O30 W11 O27 72.2(3) . .
O28 W11 O27 83.2(3) . .
O38 W11 O27 80.9(2) . .
O10 W12 O7 102.3(3) . .
O10 W12 O13 101.8(3) . .
O7 W12 O13 95.0(3) . .
O10 W12 O9 102.3(3) . .
O7 W12 O9 94.2(3) . .
O13 W12 O9 151.8(3) . .
O10 W12 O3 90.6(3) . .
O7 W12 O3 167.0(3) . .
O13 W12 O3 82.7(3) . .
O9 W12 O3 82.4(3) . .
O10 W12 O12 169.6(3) . .
O7 W12 O12 87.0(3) . .
O13 W12 O12 81.6(3) . .
O9 W12 O12 72.3(3) . .
O3 W12 O12 80.0(3) . .
O27 Se1 O39 100.8(3) . .
O27 Se1 O33 102.4(3) . .
O39 Se1 O33 99.5(3) . .
O5 Se2 O11 100.9(3) . .
O5 Se2 O12 101.8(3) . .
O11 Se2 O12 101.5(3) . .
O41 Se3 O43 97.7(3) . .
O41 Se3 O42 98.6(3) . .
O43 Se3 O42 105.0(3) . .
O35 Mn1 O26 174.8(3) . 7_666
O35 Mn1 O25 87.2(3) . 7_666
O26 Mn1 O25 91.6(3) 7_666 7_666
O35 Mn1 O1 94.3(3) . .
O26 Mn1 O1 86.5(3) 7_666 .
O25 Mn1 O1 175.9(3) 7_666 .
O35 Mn1 O51 87.3(3) . .
O26 Mn1 O51 87.7(3) 7_666 .
O25 Mn1 O51 89.2(3) 7_666 .
O1 Mn1 O51 87.0(3) . .
O35 Mn1 Cl1 92.16(19) . .
O26 Mn1 Cl1 92.94(19) 7_666 .
O25 Mn1 Cl1 94.42(19) 7_666 .
O1 Mn1 Cl1 89.36(19) . .
O51 Mn1 Cl1 176.3(2) . .
O7 Mn2 O7 98.3(4) 2_655 .
O7 Mn2 O41 175.8(3) 2_655 7_666
O7 Mn2 O41 85.6(3) . 7_666
O7 Mn2 O41 85.6(3) 2_655 8_465
O7 Mn2 O41 175.8(3) . 8_465
O41 Mn2 O41 90.4(4) 7_666 8_465
O7 Mn2 O6 89.6(2) 2_655 2_655
O7 Mn2 O6 96.3(2) . 2_655
O41 Mn2 O6 88.6(3) 7_666 2_655
O41 Mn2 O6 85.1(3) 8_465 2_655
O7 Mn2 O6 96.3(2) 2_655 .
O7 Mn2 O6 89.6(2) . .
O41 Mn2 O6 85.1(3) 7_666 .
O41 Mn2 O6 88.6(3) 8_465 .
O6 Mn2 O6 171.0(4) 2_655 .
O59 Na1 O58 96.9(10) . .
O59 Na1 O57 94.0(8) . .
O58 Na1 O57 105.1(8) . .
O59 Na1 O17 93.6(7) . 8_566
O58 Na1 O17 125.6(8) . 8_566
O57 Na1 O17 127.3(9) . 8_566
O59 Na1 Na2 94.9(7) . .
O58 Na1 Na2 32.5(4) . .
O57 Na1 Na2 72.9(5) . .
O17 Na1 Na2 157.5(7) 8_566 .
O17 Na1' N6 95.3(10) 8_566 8_566
O44 Na2 O34 163.3(4) . 6_566
O44 Na2 O58 91.4(4) . .
O34 Na2 O58 99.0(4) 6_566 .
O44 Na2 O52 89.4(3) . .
O34 Na2 O52 81.0(3) 6_566 .
O58 Na2 O52 176.6(6) . .
O44 Na2 O55 88.6(3) . .
O34 Na2 O55 78.2(3) 6_566 .
O58 Na2 O55 91.1(5) . .
O52 Na2 O55 92.3(4) . .
O44 Na2 O53 84.0(3) . .
O34 Na2 O53 110.0(4) 6_566 .
O58 Na2 O53 83.4(5) . .
O52 Na2 O53 93.3(4) . .
O55 Na2 O53 170.7(4) . .
O44 Na2 Na1 64.4(3) . .
O34 Na2 Na1 129.9(4) 6_566 .
O58 Na2 Na1 34.8(5) . .
O52 Na2 Na1 143.6(4) . .
O55 Na2 Na1 110.8(4) . .
O53 Na2 Na1 60.8(4) . .
O63 Na3 O64 168.2(11) . .
O63 Na3 O47 84.6(9) . .
O64 Na3 O47 105.7(7) . .
O63 Na3 O60 93.7(12) . .
O64 Na3 O60 79.4(10) . .
O47 Na3 O60 97.9(9) . .
O63 Na3 O61 83.3(9) . .
O64 Na3 O61 88.8(7) . .
O47 Na3 O61 157.0(9) . .
O60 Na3 O61 102.4(10) . .
O63 Na3 Na3 133.8(8) . 2_756
O64 Na3 Na3 57.7(6) . 2_756
O47 Na3 Na3 62.3(6) . 2_756
O60 Na3 Na3 120.5(11) . 2_756
O61 Na3 Na3 114.6(9) . 2_756
O63 Na3 O47 86.4(9) . 2_756
O64 Na3 O47 101.4(7) . 2_756
O47 Na3 O47 76.8(6) . 2_756
O60 Na3 O47 174.7(11) . 2_756
O61 Na3 O47 82.9(6) . 2_756
Na3 Na3 O47 56.7(5) 2_756 2_756
Mn1 Cl1 Mn1 180.0 . 7_666
W7 O1 Mn1 136.1(4) . .
W9 O2 W5 143.3(4) . .
W1 O3 W12 142.3(4) . .
Se2 O5 W1 131.2(3) . .
Se2 O5 W7 116.9(3) . .
W1 O5 W7 95.2(3) . .
W5 O6 Mn2 131.4(4) . .
W12 O7 Mn2 131.9(3) . .
W12 O9 W5 120.8(4) . .
Se2 O11 W3 117.1(4) . .
Se2 O11 W9 131.0(4) . .
W3 O11 W9 95.2(2) . .
Se2 O12 W5 130.4(3) . .
Se2 O12 W12 129.7(4) . .
W5 O12 W12 92.2(2) . .
W12 O13 W7 154.7(4) . .
W5 O14 W3 154.3(4) . .
W9 O15 W3 120.9(3) . .
W9 O16 W1 149.3(4) . .
W3 O17 Na1' 121.5(8) . 8_465
W3 O17 Na1 125.2(5) . 8_465
W2 O18 W3 152.8(4) . .
W11 O19 W9 167.8(4) . .
W10 O20 W8 143.3(4) . .
W1 O21 W7 119.8(4) . .
W4 O22 W1 168.1(5) . .
W8 O23 W7 153.3(5) . .
W3 O25 Mn1 140.0(3) . 7_666
W2 O26 Mn1 139.1(3) . 7_666
Se1 O27 W11 134.3(4) . .
Se1 O27 W2 116.9(4) . .
W11 O27 W2 96.0(2) . .
W4 O28 W11 164.1(4) . .
W11 O30 W2 121.9(3) . .
W4 O31 W8 122.1(4) . .
Se1 O33 W4 133.8(4) . .
Se1 O33 W8 117.4(4) . .
W4 O33 W8 96.6(3) . .
W8 O34 Na2 163.7(4) . 6_565
W8 O35 Mn1 136.5(4) . .
W10 O37 W4 141.9(4) . .
W6 O38 W11 141.3(4) . .
Se1 O39 W6 126.9(3) . .
Se1 O39 W10 128.3(4) . .
W6 O39 W10 94.1(2) . .
W10 O40 W6 120.4(3) . .
Se3 O41 Mn2 123.7(4) . 7_666
Se3 O42 W6 128.7(4) . .
Se3 O43 W10 130.3(4) . .
W6 O44 Na2 143.4(4) . .
W6 O45 W2 142.8(4) . .
W10 O47 Na3 159.4(6) . .
W10 O47 Na3 138.5(5) . 2_756
Na3 O47 Na3 61.0(7) . 2_756
Na2 O58 Na1 112.7(8) . .
Na3 O64 Na3 64.5(12) 2_756 .

loop_
_geom_bond_atom_site_label_1
_geom_bond_atom_site_label_2
_geom_bond_distance
_geom_bond_site_symmetry_2
W1 O4 1.723(8) .
W1 O3 1.785(6) .
W1 O21 1.876(6) .
W1 O16 1.917(7) .
W1 O22 2.068(6) .
W1 O5 2.284(7) .
W2 O46 1.733(7) .
W2 O26 1.766(7) .
W2 O18 1.892(6) .
W2 O45 1.990(6) .
W2 O30 2.020(8) .
W2 O27 2.299(7) .
W3 O17 1.712(7) .
W3 O25 1.785(7) .
W3 O18 1.907(6) .
W3 O14 1.956(6) .
W3 O15 2.022(8) .
W3 O11 2.295(7) .
W4 O32 1.727(8) .
W4 O22 1.791(6) .
W4 O31 1.882(6) .
W4 O28 1.897(7) .
W4 O37 2.076(6) .
W4 O33 2.272(8) .
W5 O8 1.747(6) .
W5 O6 1.765(7) .
W5 O14 1.882(7) .
W5 O9 1.932(7) .
W5 O2 2.105(7) .
W5 O12 2.305(6) .
W6 O44 1.720(6) .
W6 O38 1.804(7) .
W6 O45 1.861(7) .
W6 O40 1.941(7) .
W6 O42 2.092(7) .
W6 O39 2.286(6) .
W7 O24 1.716(7) .
W7 O1 1.785(8) .
W7 O23 1.919(6) .
W7 O13 1.927(6) .
W7 O21 2.035(7) .
W7 O5 2.299(6) .
W8 O34 1.726(7) .
W8 O35 1.786(8) .
W8 O23 1.895(6) .
W8 O20 2.004(6) .
W8 O31 2.021(7) .
W8 O33 2.302(7) .
W9 O36 1.712(7) .
W9 O2 1.802(6) .
W9 O15 1.874(8) .
W9 O16 1.914(7) .
W9 O19 2.084(6) .
W9 O11 2.295(7) .
W10 O47 1.727(7) .
W10 O37 1.804(7) .
W10 O20 1.857(6) .
W10 O40 1.928(7) .
W10 O43 2.057(8) .
W10 O39 2.301(7) .
W11 O29 1.736(7) .
W11 O19 1.794(6) .
W11 O30 1.883(8) .
W11 O28 1.917(7) .
W11 O38 2.093(6) .
W11 O27 2.293(7) .
W12 O10 1.722(8) .
W12 O7 1.772(7) .
W12 O13 1.897(6) .
W12 O9 1.913(6) .
W12 O3 2.134(7) .
W12 O12 2.335(7) .
Se1 O27 1.701(6) .
Se1 O39 1.701(6) .
Se1 O33 1.710(8) .
Se2 O5 1.699(7) .
Se2 O11 1.700(6) .
Se2 O12 1.701(6) .
Se3 O41 1.666(8) .
Se3 O43 1.713(7) .
Se3 O42 1.727(6) .
Mn1 O35 2.150(7) .
Mn1 O26 2.154(7) 7_666
Mn1 O25 2.172(7) 7_666
Mn1 O1 2.180(7) .
Mn1 O51 2.201(7) .
Mn1 Cl1 2.5762(16) .
Mn2 O7 2.127(7) 2_655
Mn2 O7 2.127(7) .
Mn2 O41 2.135(7) 7_666
Mn2 O41 2.135(7) 8_465
Mn2 O6 2.165(6) 2_655
Mn2 O6 2.165(6) .
Na1 O59 2.34(3) .
Na1 O58 2.54(3) .
Na1 O57 2.73(2) .
Na1 O17 2.82(2) 8_566
Na1 Na2 4.10(2) .
Na1' O17 2.73(3) 8_566
Na1' N6 3.04(4) 8_566
Na2 O44 2.291(8) .
Na2 O34 2.322(8) 6_566
Na2 O58 2.387(16) .
Na2 O52 2.399(8) .
Na2 O55 2.447(12) .
Na2 O53 2.548(14) .
Na3 O63 2.03(3) .
Na3 O64 2.25(3) .
Na3 O47 2.300(18) .
Na3 O60 2.33(4) .
Na3 O61 2.38(2) .
Na3 Na3 2.41(3) 2_756
Na3 O47 2.436(18) 2_756
Cl1 Mn1 2.5763(15) 7_666
O17 Na1' 2.73(3) 8_465
O17 Na1 2.82(2) 8_465
O25 Mn1 2.172(7) 7_666
O26 Mn1 2.154(7) 7_666
O34 Na2 2.322(8) 6_565
O41 Mn2 2.135(7) 7_666
O47 Na3 2.436(18) 2_756
O64 Na3 2.25(3) 2_756
O65 O65' 0.73(3) .
N6 Na1' 3.04(4) 8_465
